data_7234860
loop_
_publ_author_name
'Dongxin Ma'
'Chen Zhang'
'Yong Qiu'
'Lian Duan'

_publ_section_title
;
 Highly efficient blue-green organic light-emitting diodes achieved by
 controlling the anionic migration of cationic iridium(iii) complexes
;
_journal_name_full 'Journal of Materials Chemistry C'
_journal_page_first 5731
_journal_page_last 5738
_journal_paper_doi 10.1039/C6TC01302C
_journal_volume 4
_journal_year 2016
_chemical_formula_sum 'C56 H31 B F20 Ir N5 O2'
_chemical_formula_weight 1388.87
_space_group_IT_number 15
_space_group_name_Hall '-C 2yc'
_space_group_name_H-M_alt 'C 1 2/c 1'
_symmetry_cell_setting monoclinic
_symmetry_space_group_name_H-M 'C 1 2/c 1'
_atom_sites_solution_hydrogens geom
_atom_sites_solution_primary direct
_atom_sites_solution_secondary difmap
_cell_angle_alpha 90.00
_cell_angle_beta 110.34(3)
_cell_angle_gamma 90.00
_cell_formula_units_Z 8
_cell_length_a 36.085(7)
_cell_length_b 17.076(3)
_cell_length_c 17.762(4)
_cell_measurement_reflns_used 18311
_cell_measurement_temperature 153(2)
_cell_measurement_theta_max 29.1270
_cell_measurement_theta_min 2.5970
_cell_volume 10262(4)
_computing_cell_refinement 'CrystalClear (Rigaku Inc., 2008)'
_computing_data_collection 'CrystalClear (Rigaku Inc., 2008)'
_computing_data_reduction 'CrystalClear (Rigaku Inc., 2008)'
_computing_molecular_graphics 'Bruker SHELXTL'
_computing_publication_material 'Bruker SHELXTL'
_computing_structure_refinement 'SHELXL-97 (Sheldrick, 1997)'
_computing_structure_solution 'SHELXS-97 (Sheldrick, 1990)'
_diffrn_ambient_temperature 153(2)
_diffrn_detector_area_resol_mean 28.5714
_diffrn_measured_fraction_theta_full 0.997
_diffrn_measured_fraction_theta_max 0.997
_diffrn_measurement_device
;
Saturn724+ (2x2 bin mode)
;
_diffrn_measurement_method dtprofit.ref
_diffrn_radiation_detector CCD
_diffrn_radiation_monochromator 'Graphite Monochromator'
_diffrn_radiation_source 'Rotating Anode'
_diffrn_radiation_type MoK\a
_diffrn_radiation_wavelength 0.71073
_diffrn_reflns_av_R_equivalents 0.0495
_diffrn_reflns_av_sigmaI/netI 0.0420
_diffrn_reflns_limit_h_max 44
_diffrn_reflns_limit_h_min -44
_diffrn_reflns_limit_k_max 20
_diffrn_reflns_limit_k_min -21
_diffrn_reflns_limit_l_max 21
_diffrn_reflns_limit_l_min -21
_diffrn_reflns_number 42662
_diffrn_reflns_theta_full 26.00
_diffrn_reflns_theta_max 26.00
_diffrn_reflns_theta_min 2.60
_exptl_absorpt_coefficient_mu 2.725
_exptl_absorpt_correction_T_max 0.7629
_exptl_absorpt_correction_T_min 0.4712
_exptl_absorpt_correction_type multi-scan
_exptl_crystal_colour Yellow
_exptl_crystal_density_diffrn 1.798
_exptl_crystal_density_method 'not measured'
_exptl_crystal_description Prism
_exptl_crystal_F_000 5440
_exptl_crystal_size_max 0.33
_exptl_crystal_size_mid 0.25
_exptl_crystal_size_min 0.11
_refine_diff_density_max 1.602
_refine_diff_density_min -1.039
_refine_diff_density_rms 0.105
_refine_ls_extinction_method none
_refine_ls_goodness_of_fit_ref 1.197
_refine_ls_hydrogen_treatment mixed
_refine_ls_matrix_type full
_refine_ls_number_parameters 812
_refine_ls_number_reflns 10063
_refine_ls_number_restraints 20
_refine_ls_restrained_S_all 1.213
_refine_ls_R_factor_all 0.0501
_refine_ls_R_factor_gt 0.0477
_refine_ls_shift/su_max 0.001
_refine_ls_shift/su_mean 0.000
_refine_ls_structure_factor_coef Fsqd
_refine_ls_weighting_details 'calc w=1/[\s^2^(Fo^2^)+(0.0400P)^2^+56.2621P] where P=(Fo^2^+2Fc^2^)/3'
_refine_ls_weighting_scheme calc
_refine_ls_wR_factor_gt 0.1102
_refine_ls_wR_factor_ref 0.1116
_reflns_number_gt 9695
_reflns_number_total 10063
_reflns_threshold_expression >2sigma(I)
_cod_data_source_file J-Mater-Chem-C-2016-4-5731.cif
_cod_data_source_block 1
_cod_depositor_comments
;
The following automatic conversions were performed:

data item '_exptl_absorpt_correction_type' value 'Multi-scan' was
changed to 'multi-scan' in accordance with the built-in table derived
from the CIF Core dictionary named 'cif_core.dic' version 2.4.5 last
updated on 2014-11-21.

Automatic conversion script
Id: cif_fix_values 6909 2019-04-08 15:41:33Z antanas 
;
_cod_original_cell_volume 10263(4)
_cod_original_sg_symbol_H-M 'C 2/c'
_cod_database_code 7234860

loop_
_symmetry_equiv_pos_as_xyz
'x, y, z'
'-x, y, -z+1/2'
'x+1/2, y+1/2, z'
'-x+1/2, y+1/2, -z+1/2'
'-x, -y, -z'
'x, -y, z-1/2'
'-x+1/2, -y+1/2, -z'
'x+1/2, -y+1/2, z-1/2'

loop_
_atom_site_label
_atom_site_type_symbol
_atom_site_fract_x
_atom_site_fract_y
_atom_site_fract_z
_atom_site_U_iso_or_equiv
_atom_site_adp_type
_atom_site_occupancy
_atom_site_symmetry_multiplicity
_atom_site_calc_flag
_atom_site_refinement_flags
_atom_site_disorder_assembly
_atom_site_disorder_group
Ir1 Ir 0.131718(6) -0.029863(12) 0.517018(12) 0.02343(8) Uani 1 1 d . A .
N1 N 0.16660(14) 0.0647(3) 0.5703(3) 0.0280(10) Uani 1 1 d . . .
N2 N 0.09711(14) -0.1272(3) 0.4799(3) 0.0305(10) Uani 1 1 d . . .
N3 N 0.10674(15) 0.0294(3) 0.4047(3) 0.0300(10) Uani 1 1 d . . .
N4 N 0.16725(13) -0.0676(3) 0.4498(3) 0.0266(10) Uani 1 1 d . . .
N5 N 0.15893(17) -0.0318(3) 0.3765(3) 0.0352(12) Uani 0.50 1 d P A 2
CN5 C 0.15893(17) -0.0318(3) 0.3765(3) 0.0352(12) Uani 0.50 1 d P A 1
C1 C 0.20216(17) 0.0794(3) 0.5673(3) 0.0309(12) Uani 1 1 d . . .
H1 H 0.2111 0.0497 0.5331 0.037 Uiso 1 1 calc R . .
C2 C 0.22637(17) 0.1368(3) 0.6128(3) 0.0322(13) Uani 1 1 d . . .
H2 H 0.2513 0.1450 0.6097 0.039 Uiso 1 1 calc R . .
C3 C 0.21338(18) 0.1824(3) 0.6633(4) 0.0343(13) Uani 1 1 d . . .
H3 H 0.2295 0.2209 0.6954 0.041 Uiso 1 1 calc R . .
C4 C 0.17555(17) 0.1692(3) 0.6646(3) 0.0332(13) Uani 1 1 d . . .
H4 H 0.1659 0.1999 0.6970 0.040 Uiso 1 1 calc R . .
C5 C 0.15220(16) 0.1104(3) 0.6176(3) 0.0270(11) Uani 1 1 d . . .
C6 C 0.11249(16) 0.0871(3) 0.6173(3) 0.0296(12) Uani 1 1 d . A .
C7 C 0.0917(2) 0.1287(4) 0.6571(4) 0.0441(16) Uani 1 1 d . . .
H7 H 0.1025 0.1737 0.6858 0.053 Uiso 1 1 calc R . .
C8 C 0.05542(19) 0.1029(4) 0.6534(4) 0.0446(16) Uani 1 1 d . . .
H8 H 0.0415 0.1306 0.6800 0.054 Uiso 1 1 calc R . .
C9 C 0.03888(19) 0.0359(4) 0.6106(4) 0.0452(16) Uani 1 1 d . . .
H9 H 0.0140 0.0190 0.6085 0.054 Uiso 1 1 calc R . .
C10 C 0.05981(17) -0.0062(4) 0.5706(4) 0.0362(13) Uani 1 1 d . A .
H10 H 0.0486 -0.0509 0.5419 0.043 Uiso 1 1 calc R . .
C11 C 0.09702(16) 0.0177(3) 0.5731(3) 0.0288(12) Uani 1 1 d . . .
C12 C 0.07060(18) -0.1398(4) 0.4066(4) 0.0417(15) Uani 1 1 d . . .
H12 H 0.0669 -0.1014 0.3675 0.050 Uiso 1 1 calc R . .
C13 C 0.0486(2) -0.2078(4) 0.3871(4) 0.0502(18) Uani 1 1 d . . .
H13 H 0.0302 -0.2146 0.3357 0.060 Uiso 1 1 calc R . .
C14 C 0.0540(2) -0.2643(4) 0.4432(5) 0.056(2) Uani 1 1 d . . .
H14 H 0.0392 -0.3101 0.4308 0.067 Uiso 1 1 calc R . .
C15 C 0.0816(2) -0.2536(4) 0.5186(5) 0.0505(18) Uani 1 1 d . . .
H15 H 0.0854 -0.2923 0.5574 0.061 Uiso 1 1 calc R . .
C16 C 0.10402(17) -0.1844(3) 0.5372(4) 0.0340(13) Uani 1 1 d . . .
C17 C 0.13582(17) -0.1686(3) 0.6122(3) 0.0308(12) Uani 1 1 d . A .
C18 C 0.1482(2) -0.2214(4) 0.6774(4) 0.0431(15) Uani 1 1 d . . .
H18 H 0.1344 -0.2678 0.6753 0.052 Uiso 1 1 calc R . .
C19 C 0.1806(2) -0.2041(4) 0.7438(4) 0.0454(16) Uani 1 1 d . . .
H19 H 0.1884 -0.2383 0.7873 0.055 Uiso 1 1 calc R . .
C20 C 0.20174(19) -0.1353(4) 0.7462(4) 0.0400(15) Uani 1 1 d . . .
H20 H 0.2243 -0.1247 0.7903 0.048 Uiso 1 1 calc R . .
C21 C 0.18937(16) -0.0825(3) 0.6828(3) 0.0292(12) Uani 1 1 d . A .
H21 H 0.2034 -0.0363 0.6854 0.035 Uiso 1 1 calc R . .
C22 C 0.15580(16) -0.0980(3) 0.6147(3) 0.0260(11) Uani 1 1 d . . .
C23 C 0.0749(2) 0.0743(4) 0.3737(5) 0.055(2) Uani 1 1 d . A 2
H23 H 0.0614 0.0802 0.4094 0.066 Uiso 1 1 calc R A 2
C24 C 0.0585(4) 0.1099(8) 0.3111(9) 0.044(3) Uani 0.50 1 d P A 2
H24 H 0.0353 0.1384 0.3008 0.052 Uiso 0.50 1 calc PR A 2
C25A C 0.0798(8) 0.0908(13) 0.2882(10) 0.051(6) Uani 0.50 1 d PU B 1
H25A H 0.0616 0.1229 0.2451 0.061 Uiso 0.50 1 d P C 1
C25 C 0.0782(6) 0.1031(12) 0.2580(10) 0.038(4) Uani 0.50 1 d P A 2
H25 H 0.0694 0.1290 0.2089 0.045 Uiso 0.50 1 calc PRD A 2
C26 C 0.1124(2) 0.0554(4) 0.2802(4) 0.0441(16) Uani 1 1 d . A 2
H26 H 0.1254 0.0487 0.2438 0.053 Uiso 1 1 calc R A 2
C27 C 0.12698(17) 0.0190(3) 0.3526(3) 0.0357(13) Uani 0.50 1 d P A 2
NC27 N 0.12698(17) 0.0190(3) 0.3526(3) 0.0357(13) Uani 0.50 1 d P A 1
C28 C 0.1821(2) -0.0536(4) 0.3340(4) 0.0449(16) Uani 1 1 d . A 2
H28 H 0.1813 -0.0370 0.2836 0.054 Uiso 1 1 calc R A 2
C29 C 0.2083(7) -0.1090(15) 0.3879(11) 0.046(5) Uani 0.50 1 d P A 2
H29 H 0.2289 -0.1357 0.3790 0.055 Uiso 0.50 1 calc PR A 2
C29A C 0.2118(6) -0.1071(14) 0.3600(10) 0.037(4) Uani 0.50 1 d P D 1
H29A H 0.2273 -0.1171 0.3252 0.045 Uiso 0.50 1 d P E 1
C30A C 0.2186(4) -0.1448(8) 0.4340(8) 0.039(3) Uani 0.50 1 d P D 1
H30A H 0.2383 -0.1857 0.4545 0.047 Uiso 0.50 1 d PD F 1
C30 C 0.19543(19) -0.1170(4) 0.4682(5) 0.054(2) Uani 1 1 d . A 2
H30 H 0.2057 -0.1484 0.5135 0.065 Uiso 1 1 calc RD A 2
C31 C 0.08928(16) 0.4525(3) 0.6164(3) 0.0250(11) Uani 1 1 d . . .
C32 C 0.07992(16) 0.3881(3) 0.6549(3) 0.0275(11) Uani 1 1 d . . .
C33 C 0.04539(17) 0.3782(3) 0.6695(3) 0.0326(13) Uani 1 1 d . . .
C34 C 0.01704(17) 0.4364(4) 0.6458(3) 0.0338(13) Uani 1 1 d . . .
C35 C 0.02397(17) 0.5014(4) 0.6078(3) 0.0325(12) Uani 1 1 d . . .
C36 C 0.05935(16) 0.5077(3) 0.5938(3) 0.0278(11) Uani 1 1 d . . .
C37 C 0.16113(16) 0.4672(3) 0.7090(3) 0.0249(11) Uani 1 1 d . . .
C38 C 0.15615(17) 0.5322(3) 0.7516(3) 0.0294(12) Uani 1 1 d . . .
C39 C 0.17396(19) 0.5425(4) 0.8327(4) 0.0368(14) Uani 1 1 d . . .
C40 C 0.19873(19) 0.4848(4) 0.8782(3) 0.0386(14) Uani 1 1 d . . .
C41 C 0.20441(16) 0.4188(4) 0.8401(3) 0.0331(13) Uani 1 1 d . . .
C42 C 0.18600(16) 0.4112(3) 0.7579(3) 0.0272(11) Uani 1 1 d . . .
C43 C 0.14016(16) 0.5355(3) 0.5588(3) 0.0257(11) Uani 1 1 d . . .
C44 C 0.11713(16) 0.5389(3) 0.4778(3) 0.0296(12) Uani 1 1 d . . .
C45 C 0.12114(17) 0.5950(4) 0.4245(3) 0.0356(14) Uani 1 1 d . . .
C46 C 0.14899(18) 0.6527(4) 0.4522(4) 0.0368(14) Uani 1 1 d . . .
C47 C 0.17293(18) 0.6520(4) 0.5312(4) 0.0374(14) Uani 1 1 d . . .
C48 C 0.16882(16) 0.5939(3) 0.5821(3) 0.0299(12) Uani 1 1 d . . .
C49 C 0.14716(17) 0.3861(3) 0.5684(3) 0.0279(12) Uani 1 1 d . . .
C50 C 0.1222(2) 0.3296(4) 0.5206(3) 0.0376(14) Uani 1 1 d . . .
C51 C 0.1348(3) 0.2733(4) 0.4776(4) 0.0506(19) Uani 1 1 d . . .
C52 C 0.1732(3) 0.2714(4) 0.4827(4) 0.0477(19) Uani 1 1 d . . .
C53 C 0.1991(2) 0.3256(4) 0.5280(4) 0.0410(16) Uani 1 1 d . . .
C54 C 0.18573(18) 0.3813(3) 0.5693(3) 0.0326(13) Uani 1 1 d . . .
F1 F 0.10725(10) 0.32987(19) 0.6820(2) 0.0367(8) Uani 1 1 d . . .
F2 F 0.03876(11) 0.3138(2) 0.7067(2) 0.0432(9) Uani 1 1 d . . .
F3 F -0.01712(10) 0.4290(2) 0.6603(2) 0.0427(9) Uani 1 1 d . . .
F4 F -0.00314(10) 0.5582(2) 0.5841(2) 0.0436(9) Uani 1 1 d . . .
F5 F 0.06350(10) 0.57476(19) 0.5562(2) 0.0351(8) Uani 1 1 d . . .
F6 F 0.13170(11) 0.59058(19) 0.7118(2) 0.0379(8) Uani 1 1 d . . .
F7 F 0.16802(14) 0.6085(2) 0.8681(2) 0.0571(11) Uani 1 1 d . . .
F8 F 0.21674(12) 0.4943(3) 0.9575(2) 0.0519(10) Uani 1 1 d . . .
F9 F 0.22739(11) 0.3603(2) 0.8827(2) 0.0454(9) Uani 1 1 d . . .
F10 F 0.19281(10) 0.34218(19) 0.72697(18) 0.0336(7) Uani 1 1 d . . .
F11 F 0.08866(10) 0.4843(2) 0.4470(2) 0.0354(8) Uani 1 1 d . . .
F12 F 0.09767(11) 0.5931(2) 0.3467(2) 0.0470(9) Uani 1 1 d . . .
F13 F 0.15251(12) 0.7093(2) 0.4024(2) 0.0555(11) Uani 1 1 d . . .
F14 F 0.20098(12) 0.7076(2) 0.5591(3) 0.0542(11) Uani 1 1 d . . .
F15 F 0.19525(10) 0.5971(2) 0.6580(2) 0.0386(8) Uani 1 1 d . . .
F16 F 0.08351(12) 0.3278(2) 0.5103(2) 0.0492(10) Uani 1 1 d . . .
F17 F 0.10850(16) 0.2206(2) 0.4328(3) 0.0705(14) Uani 1 1 d . . .
F18 F 0.18503(17) 0.2175(3) 0.4396(2) 0.0762(16) Uani 1 1 d . . .
F19 F 0.23735(13) 0.3255(3) 0.5331(3) 0.0640(13) Uani 1 1 d . . .
F20 F 0.21285(10) 0.4340(2) 0.6124(2) 0.0382(8) Uani 1 1 d . . .
B1 B 0.13423(18) 0.4602(3) 0.6125(4) 0.0236(12) Uani 1 1 d . . .
C55 C 0.0089(4) 0.2117(9) 0.4419(8) 0.132(5) Uani 1 1 d D . .
H55A H 0.0313 0.1791 0.4690 0.198 Uiso 1 1 calc R . .
H55B H -0.0106 0.2061 0.4671 0.198 Uiso 1 1 calc R . .
H55C H 0.0172 0.2654 0.4450 0.198 Uiso 1 1 calc R . .
O1 O -0.0068(5) 0.1898(10) 0.3642(8) 0.274(9) Uani 1 1 d D . .
H1A H -0.0121 0.1430 0.3617 0.410 Uiso 1 1 calc RD . .
C56 C 0.0532(11) 0.655(3) 0.781(3) 0.29(4) Uani 0.50 1 d PDU G 1
H56A H 0.0453 0.6105 0.8046 0.433 Uiso 0.50 1 calc PR G 1
H56B H 0.0742 0.6821 0.8208 0.433 Uiso 0.50 1 calc PR G 1
H56C H 0.0622 0.6376 0.7386 0.433 Uiso 0.50 1 calc PR G 1
O2 O 0.0219(6) 0.7040(16) 0.7498(15) 0.165(10) Uani 0.50 1 d PD . 1
H2A H 0.0000 0.686(5) 0.7500 0.248 Uiso 1 2 d SD H 1
C57 C 0.0668(9) 0.645(3) 0.773(2) 0.18(3) Uani 0.50 1 d PD I 2
H57A H 0.0812 0.6837 0.8108 0.270 Uiso 0.50 1 calc PR I 2
H57B H 0.0547 0.6688 0.7211 0.270 Uiso 0.50 1 calc PR I 2
H57C H 0.0845 0.6044 0.7691 0.270 Uiso 0.50 1 calc PR I 2
O3 O 0.0383(6) 0.6133(14) 0.7972(13) 0.161(9) Uani 0.50 1 d PD I 2
H3A H 0.0474 0.6053 0.8457 0.242 Uiso 0.50 1 calc PR I 2

loop_
_atom_site_aniso_label
_atom_site_aniso_U_11
_atom_site_aniso_U_22
_atom_site_aniso_U_33
_atom_site_aniso_U_23
_atom_site_aniso_U_13
_atom_site_aniso_U_12
Ir1 0.02484(12) 0.02432(12) 0.01962(12) -0.00217(8) 0.00583(8) -0.00079(8)
N1 0.033(2) 0.023(2) 0.026(2) 0.0004(18) 0.008(2) -0.0021(19)
N2 0.033(3) 0.027(2) 0.028(2) -0.0011(19) 0.007(2) 0.003(2)
N3 0.037(3) 0.028(3) 0.022(2) -0.0024(18) 0.007(2) -0.001(2)
N4 0.028(2) 0.029(2) 0.021(2) 0.0005(18) 0.0075(19) 0.0000(19)
N5 0.040(3) 0.047(3) 0.019(3) -0.006(2) 0.010(2) -0.005(2)
CN5 0.040(3) 0.047(3) 0.019(3) -0.006(2) 0.010(2) -0.005(2)
C1 0.036(3) 0.028(3) 0.030(3) 0.003(2) 0.014(2) -0.005(2)
C2 0.027(3) 0.032(3) 0.038(3) 0.008(2) 0.011(2) -0.003(2)
C3 0.039(3) 0.024(3) 0.036(3) -0.003(2) 0.008(3) -0.010(2)
C4 0.038(3) 0.029(3) 0.036(3) -0.002(2) 0.016(3) -0.003(2)
C5 0.032(3) 0.021(3) 0.026(3) 0.002(2) 0.007(2) -0.003(2)
C6 0.029(3) 0.028(3) 0.032(3) -0.003(2) 0.012(2) 0.002(2)
C7 0.047(4) 0.043(4) 0.046(4) -0.013(3) 0.021(3) -0.002(3)
C8 0.040(4) 0.048(4) 0.053(4) -0.010(3) 0.024(3) 0.004(3)
C9 0.027(3) 0.061(5) 0.050(4) 0.000(3) 0.017(3) -0.001(3)
C10 0.029(3) 0.040(3) 0.036(3) -0.004(3) 0.007(3) -0.002(3)
C11 0.025(3) 0.032(3) 0.026(3) -0.002(2) 0.004(2) 0.002(2)
C12 0.036(3) 0.044(4) 0.040(4) -0.013(3) 0.006(3) -0.010(3)
C13 0.037(4) 0.048(4) 0.054(4) -0.024(3) 0.003(3) -0.007(3)
C14 0.039(4) 0.035(4) 0.080(6) -0.018(4) 0.005(4) -0.012(3)
C15 0.044(4) 0.029(3) 0.073(5) -0.002(3) 0.013(4) -0.005(3)
C16 0.031(3) 0.026(3) 0.047(4) -0.002(3) 0.016(3) 0.001(2)
C17 0.035(3) 0.025(3) 0.034(3) -0.002(2) 0.013(2) 0.002(2)
C18 0.058(4) 0.029(3) 0.049(4) 0.004(3) 0.028(3) 0.000(3)
C19 0.062(4) 0.038(4) 0.038(4) 0.016(3) 0.019(3) 0.013(3)
C20 0.042(3) 0.049(4) 0.025(3) -0.001(3) 0.006(3) 0.008(3)
C21 0.032(3) 0.032(3) 0.022(3) 0.000(2) 0.008(2) -0.003(2)
C22 0.028(3) 0.028(3) 0.025(3) -0.006(2) 0.013(2) 0.000(2)
C23 0.052(4) 0.028(3) 0.060(5) -0.002(3) -0.012(4) 0.004(3)
C24 0.041(8) 0.045(8) 0.044(8) 0.000(6) 0.013(7) -0.006(6)
C25A 0.084(14) 0.043(9) 0.012(10) 0.017(8) 0.000(10) 0.009(9)
C25 0.039(8) 0.047(10) 0.018(10) 0.009(8) -0.003(8) 0.020(7)
C26 0.058(4) 0.050(4) 0.026(3) 0.000(3) 0.015(3) 0.004(3)
C27 0.044(3) 0.036(3) 0.022(3) 0.000(2) 0.005(2) -0.001(2)
NC27 0.044(3) 0.036(3) 0.022(3) 0.000(2) 0.005(2) -0.001(2)
C28 0.051(4) 0.055(4) 0.030(3) 0.000(3) 0.016(3) 0.000(3)
C29 0.057(10) 0.062(11) 0.025(13) 0.008(11) 0.022(10) -0.001(8)
C29A 0.043(9) 0.057(9) 0.013(10) 0.007(8) 0.010(7) 0.005(7)
C30A 0.040(7) 0.042(8) 0.031(7) -0.004(6) 0.008(6) -0.004(6)
C30 0.035(4) 0.036(4) 0.081(5) -0.024(4) 0.007(4) 0.001(3)
C31 0.026(3) 0.018(3) 0.027(3) -0.001(2) 0.004(2) -0.003(2)
C32 0.028(3) 0.025(3) 0.026(3) -0.002(2) 0.004(2) -0.002(2)
C33 0.034(3) 0.034(3) 0.028(3) -0.002(2) 0.010(2) -0.013(2)
C34 0.028(3) 0.042(3) 0.031(3) -0.004(3) 0.010(2) -0.006(2)
C35 0.028(3) 0.037(3) 0.029(3) 0.001(2) 0.006(2) 0.000(2)
C36 0.025(3) 0.030(3) 0.026(3) -0.002(2) 0.006(2) -0.002(2)
C37 0.026(3) 0.023(3) 0.026(3) 0.000(2) 0.009(2) -0.005(2)
C38 0.032(3) 0.024(3) 0.032(3) -0.002(2) 0.010(2) -0.001(2)
C39 0.046(4) 0.039(3) 0.027(3) -0.013(2) 0.014(3) -0.008(3)
C40 0.039(3) 0.052(4) 0.022(3) -0.005(3) 0.008(3) -0.010(3)
C41 0.027(3) 0.040(3) 0.030(3) 0.008(2) 0.007(2) 0.000(2)
C42 0.027(3) 0.026(3) 0.029(3) -0.005(2) 0.010(2) -0.002(2)
C43 0.027(3) 0.025(3) 0.026(3) -0.002(2) 0.011(2) 0.003(2)
C44 0.026(3) 0.031(3) 0.032(3) 0.005(2) 0.011(2) 0.008(2)
C45 0.031(3) 0.048(4) 0.029(3) 0.011(3) 0.012(2) 0.015(3)
C46 0.036(3) 0.035(3) 0.047(4) 0.017(3) 0.024(3) 0.005(3)
C47 0.035(3) 0.031(3) 0.048(4) 0.004(3) 0.017(3) -0.005(3)
C48 0.027(3) 0.030(3) 0.031(3) 0.005(2) 0.010(2) 0.006(2)
C49 0.038(3) 0.023(3) 0.021(3) 0.001(2) 0.007(2) 0.005(2)
C50 0.053(4) 0.030(3) 0.028(3) -0.003(2) 0.013(3) -0.002(3)
C51 0.091(6) 0.032(4) 0.025(3) -0.004(3) 0.016(3) 0.005(4)
C52 0.092(6) 0.030(3) 0.029(3) 0.005(3) 0.032(4) 0.026(4)
C53 0.058(4) 0.042(4) 0.032(3) 0.013(3) 0.027(3) 0.023(3)
C54 0.041(3) 0.033(3) 0.023(3) 0.007(2) 0.011(2) 0.014(3)
F1 0.0387(19) 0.0247(17) 0.043(2) 0.0069(14) 0.0104(16) 0.0022(14)
F2 0.043(2) 0.042(2) 0.046(2) 0.0059(16) 0.0158(17) -0.0130(16)
F3 0.0315(18) 0.056(2) 0.045(2) -0.0014(17) 0.0175(16) -0.0081(16)
F4 0.0288(18) 0.053(2) 0.050(2) 0.0070(18) 0.0140(16) 0.0099(16)
F5 0.0362(18) 0.0278(18) 0.044(2) 0.0107(14) 0.0172(15) 0.0064(14)
F6 0.051(2) 0.0217(16) 0.0393(19) -0.0031(14) 0.0140(16) 0.0050(15)
F7 0.082(3) 0.043(2) 0.043(2) -0.0224(18) 0.018(2) -0.002(2)
F8 0.056(2) 0.071(3) 0.0231(19) -0.0072(18) 0.0061(17) -0.013(2)
F9 0.042(2) 0.056(2) 0.0316(19) 0.0122(17) 0.0049(16) 0.0066(17)
F10 0.0416(19) 0.0280(17) 0.0290(17) 0.0019(13) 0.0094(14) 0.0117(14)
F11 0.0269(17) 0.041(2) 0.0320(18) -0.0021(14) 0.0027(14) -0.0004(14)
F12 0.041(2) 0.064(3) 0.0327(19) 0.0154(18) 0.0085(16) 0.0091(18)
F13 0.058(3) 0.052(2) 0.061(3) 0.032(2) 0.027(2) 0.003(2)
F14 0.052(2) 0.042(2) 0.067(3) 0.0072(19) 0.019(2) -0.0212(18)
F15 0.0353(18) 0.041(2) 0.0333(18) -0.0008(15) 0.0035(15) -0.0134(15)
F16 0.052(2) 0.045(2) 0.046(2) -0.0193(17) 0.0117(19) -0.0163(18)
F17 0.122(4) 0.037(2) 0.050(3) -0.0232(19) 0.026(3) -0.013(2)
F18 0.147(5) 0.049(3) 0.047(2) 0.000(2) 0.052(3) 0.043(3)
F19 0.067(3) 0.081(3) 0.061(3) 0.018(2) 0.045(2) 0.039(2)
F20 0.0303(18) 0.050(2) 0.0359(19) 0.0069(16) 0.0128(15) 0.0085(15)
B1 0.024(3) 0.022(3) 0.026(3) -0.003(2) 0.010(2) 0.000(2)
C55 0.096(10) 0.160(14) 0.159(14) -0.043(11) 0.068(10) -0.015(9)
O1 0.272(18) 0.247(17) 0.220(15) -0.109(14) -0.019(13) -0.108(14)
C56 0.41(8) 0.39(8) 0.15(4) -0.05(4) 0.20(5) -0.27(7)
O2 0.097(14) 0.22(3) 0.147(19) -0.051(19) 0.007(14) 0.028(15)
C57 0.080(18) 0.32(6) 0.16(4) -0.13(4) 0.07(2) -0.08(3)
O3 0.117(16) 0.22(3) 0.147(19) 0.082(18) 0.040(14) 0.052(17)

loop_
_atom_type_symbol
_atom_type_description
_atom_type_scat_dispersion_real
_atom_type_scat_dispersion_imag
_atom_type_scat_source
C C 0.0033 0.0016 'International Tables Vol C Tables 4.2.6.8 and 6.1.1.4'
H H 0.0000 0.0000 'International Tables Vol C Tables 4.2.6.8 and 6.1.1.4'
B B 0.0013 0.0007 'International Tables Vol C Tables 4.2.6.8 and 6.1.1.4'
N N 0.0061 0.0033 'International Tables Vol C Tables 4.2.6.8 and 6.1.1.4'
F F 0.0171 0.0103 'International Tables Vol C Tables 4.2.6.8 and 6.1.1.4'
Ir Ir -1.4442 7.9887 'International Tables Vol C Tables 4.2.6.8 and 6.1.1.4'
O O 0.0106 0.0060 'International Tables Vol C Tables 4.2.6.8 and 6.1.1.4'

loop_
_geom_angle_atom_site_label_1
_geom_angle_atom_site_label_2
_geom_angle_atom_site_label_3
_geom_angle
_geom_angle_site_symmetry_1
_geom_angle_site_symmetry_3
C22 Ir1 C11 87.9(2) . .
C22 Ir1 N2 80.9(2) . .
C11 Ir1 N2 94.1(2) . .
C22 Ir1 N1 92.6(2) . .
C11 Ir1 N1 81.0(2) . .
N2 Ir1 N1 172.00(18) . .
C22 Ir1 N4 98.32(19) . .
C11 Ir1 N4 173.2(2) . .
N2 Ir1 N4 89.59(18) . .
N1 Ir1 N4 95.92(18) . .
C22 Ir1 N3 172.63(19) . .
C11 Ir1 N3 97.9(2) . .
N2 Ir1 N3 94.11(18) . .
N1 Ir1 N3 92.84(17) . .
N4 Ir1 N3 76.15(18) . .
C1 N1 C5 119.6(5) . .
C1 N1 Ir1 125.1(4) . .
C5 N1 Ir1 115.1(4) . .
C12 N2 C16 119.5(5) . .
C12 N2 Ir1 126.4(4) . .
C16 N2 Ir1 114.0(4) . .
C23 N3 C27 112.4(6) . .
C23 N3 Ir1 133.0(5) . .
C27 N3 Ir1 114.6(4) . .
C30 N4 N5 115.4(5) . .
C30 N4 Ir1 129.7(5) . .
N5 N4 Ir1 114.9(4) . .
C28 N5 N4 115.6(6) . .
C28 N5 C27 127.4(6) . .
N4 N5 C27 116.9(5) . .
N1 C1 C2 122.6(5) . .
N1 C1 H1 118.7 . .
C2 C1 H1 118.7 . .
C1 C2 C3 119.5(5) . .
C1 C2 H2 120.3 . .
C3 C2 H2 120.3 . .
C2 C3 C4 118.3(5) . .
C2 C3 H3 120.9 . .
C4 C3 H3 120.9 . .
C5 C4 C3 120.0(5) . .
C5 C4 H4 120.0 . .
C3 C4 H4 120.0 . .
N1 C5 C4 119.9(5) . .
N1 C5 C6 114.6(5) . .
C4 C5 C6 125.3(5) . .
C7 C6 C11 121.9(5) . .
C7 C6 C5 123.4(5) . .
C11 C6 C5 114.6(5) . .
C8 C7 C6 119.3(6) . .
C8 C7 H7 120.4 . .
C6 C7 H7 120.4 . .
C7 C8 C9 121.1(6) . .
C7 C8 H8 119.5 . .
C9 C8 H8 119.5 . .
C8 C9 C10 119.6(6) . .
C8 C9 H9 120.2 . .
C10 C9 H9 120.2 . .
C11 C10 C9 121.3(6) . .
C11 C10 H10 119.4 . .
C9 C10 H10 119.4 . .
C10 C11 C6 116.8(5) . .
C10 C11 Ir1 128.6(4) . .
C6 C11 Ir1 114.5(4) . .
N2 C12 C13 122.3(7) . .
N2 C12 H12 118.9 . .
C13 C12 H12 118.9 . .
C14 C13 C12 119.4(6) . .
C14 C13 H13 120.3 . .
C12 C13 H13 120.3 . .
C13 C14 C15 119.5(6) . .
C13 C14 H14 120.2 . .
C15 C14 H14 120.2 . .
C14 C15 C16 120.3(7) . .
C14 C15 H15 119.9 . .
C16 C15 H15 119.9 . .
N2 C16 C15 118.9(6) . .
N2 C16 C17 115.6(5) . .
C15 C16 C17 125.4(6) . .
C22 C17 C18 120.8(5) . .
C22 C17 C16 115.2(5) . .
C18 C17 C16 123.9(6) . .
C19 C18 C17 120.0(6) . .
C19 C18 H18 120.0 . .
C17 C18 H18 120.0 . .
C18 C19 C20 120.0(6) . .
C18 C19 H19 120.0 . .
C20 C19 H19 120.0 . .
C21 C20 C19 120.3(6) . .
C21 C20 H20 119.8 . .
C19 C20 H20 119.8 . .
C20 C21 C22 120.8(5) . .
C20 C21 H21 119.6 . .
C22 C21 H21 119.6 . .
C17 C22 C21 118.0(5) . .
C17 C22 Ir1 114.0(4) . .
C21 C22 Ir1 128.0(4) . .
C24 C23 N3 137.5(11) . .
C24 C23 H23 111.2 . .
N3 C23 H23 111.2 . .
C23 C24 C25 112.3(15) . .
C23 C24 H24 123.9 . .
C25 C24 H24 123.9 . .
C23 C24 H25A 140.9 . .
C25 C24 H25A 28.6 . .
H24 C24 H25A 95.3 . .
C24 C25 C26 117.9(14) . .
C24 C25 H25A 64.1 . .
C26 C25 H25A 174.8 . .
C24 C25 H25 121.1 . .
C26 C25 H25 121.1 . .
H25A C25 H25 57.2 . .
C27 C26 C25 122.9(9) . .
C27 C26 H26 118.6 . .
C25 C26 H26 118.6 . .
C26 C27 N3 117.0(6) . .
C26 C27 N5 125.8(6) . .
N3 C27 N5 117.1(5) . .
N5 C28 C29 101.5(9) . .
N5 C28 H28 129.3 . .
C29 C28 H28 129.3 . .
C28 C29 C30 108.2(15) . .
C28 C29 H29 125.9 . .
C30 C29 H29 125.9 . .
C28 C29 H29A 86.1 . .
C30 C29 H29A 165.8 . .
H29 C29 H29A 39.9 . .
C30A C29A H29A 123.8 . .
C29A C30A H30A 123.0 . .
N4 C30 C29 99.4(11) . .
N4 C30 H30 130.3 . .
C29 C30 H30 130.3 . .
C36 C31 C32 112.4(5) . .
C36 C31 B1 127.8(5) . .
C32 C31 B1 119.4(5) . .
F1 C32 C33 116.0(5) . .
F1 C32 C31 118.5(5) . .
C33 C32 C31 125.5(5) . .
F2 C33 C32 121.5(6) . .
F2 C33 C34 119.8(5) . .
C32 C33 C34 118.7(5) . .
F3 C34 C35 120.4(6) . .
F3 C34 C33 120.2(5) . .
C35 C34 C33 119.4(5) . .
F4 C35 C34 120.3(5) . .
F4 C35 C36 120.4(5) . .
C34 C35 C36 119.3(6) . .
F5 C36 C31 120.6(5) . .
F5 C36 C35 114.7(5) . .
C31 C36 C35 124.7(5) . .
C38 C37 C42 112.8(5) . .
C38 C37 B1 118.7(5) . .
C42 C37 B1 128.0(5) . .
F6 C38 C39 115.9(5) . .
F6 C38 C37 119.2(5) . .
C39 C38 C37 125.0(5) . .
F7 C39 C38 120.4(6) . .
F7 C39 C40 120.0(5) . .
C38 C39 C40 119.6(6) . .
F8 C40 C41 121.2(6) . .
F8 C40 C39 120.4(6) . .
C41 C40 C39 118.3(5) . .
F9 C41 C40 120.1(5) . .
F9 C41 C42 119.8(5) . .
C40 C41 C42 120.1(5) . .
F10 C42 C41 114.9(5) . .
F10 C42 C37 120.9(5) . .
C41 C42 C37 124.2(5) . .
C44 C43 C48 113.1(5) . .
C44 C43 B1 118.5(5) . .
C48 C43 B1 128.0(5) . .
F11 C44 C45 116.3(5) . .
F11 C44 C43 119.1(5) . .
C45 C44 C43 124.6(6) . .
F12 C45 C46 120.5(5) . .
F12 C45 C44 120.3(6) . .
C46 C45 C44 119.2(5) . .
F13 C46 C47 120.6(6) . .
F13 C46 C45 120.3(6) . .
C47 C46 C45 119.0(5) . .
F14 C47 C46 119.8(5) . .
F14 C47 C48 120.1(6) . .
C46 C47 C48 120.2(6) . .
F15 C48 C47 115.0(5) . .
F15 C48 C43 121.1(5) . .
C47 C48 C43 123.9(5) . .
C54 C49 C50 113.7(5) . .
C54 C49 B1 119.4(5) . .
C50 C49 B1 126.5(5) . .
F16 C50 C49 121.5(5) . .
F16 C50 C51 115.6(6) . .
C49 C50 C51 122.9(7) . .
F17 C51 C52 121.1(6) . .
F17 C51 C50 118.9(7) . .
C52 C51 C50 120.0(7) . .
C51 C52 F18 119.4(7) . .
C51 C52 C53 119.9(6) . .
F18 C52 C53 120.5(7) . .
F19 C53 C52 121.0(6) . .
F19 C53 C54 120.0(7) . .
C52 C53 C54 119.0(6) . .
F20 C54 C53 116.0(6) . .
F20 C54 C49 119.5(5) . .
C53 C54 C49 124.5(6) . .
C49 B1 C31 113.9(4) . .
C49 B1 C37 112.9(4) . .
C31 B1 C37 101.2(4) . .
C49 B1 C43 102.0(4) . .
C31 B1 C43 114.2(4) . .
C37 B1 C43 113.2(4) . .
O1 C55 H55A 109.5 . .
O1 C55 H55B 109.5 . .
H55A C55 H55B 109.5 . .
O1 C55 H55C 109.5 . .
H55A C55 H55C 109.5 . .
H55B C55 H55C 109.5 . .
C55 O1 H1A 109.5 . .
O2 C56 H56A 109.5 . .
O2 C56 H56B 109.5 . .
H56A C56 H56B 109.5 . .
O2 C56 H56C 109.5 . .
H56A C56 H56C 109.5 . .
H56B C56 H56C 109.5 . .
C56 O2 O2 133(3) . 2_556
C56 O2 H2A 115(5) . .
O2 O2 H2A 21(6) 2_556 .
O3 C57 H57A 109.5 . .
O3 C57 H57B 109.5 . .
H57A C57 H57B 109.5 . .
O3 C57 H57C 109.5 . .
H57A C57 H57C 109.5 . .
H57B C57 H57C 109.5 . .
C57 O3 H3A 109.5 . .

loop_
_geom_bond_atom_site_label_1
_geom_bond_atom_site_label_2
_geom_bond_distance
_geom_bond_site_symmetry_2
Ir1 C22 2.018(5) .
Ir1 C11 2.021(6) .
Ir1 N2 2.046(5) .
Ir1 N1 2.064(5) .
Ir1 N4 2.132(4) .
Ir1 N3 2.137(5) .
N1 C1 1.326(7) .
N1 C5 1.374(7) .
N2 C12 1.338(7) .
N2 C16 1.369(7) .
N3 C23 1.332(8) .
N3 C27 1.374(7) .
N4 C30 1.274(8) .
N4 N5 1.373(7) .
N5 C28 1.359(9) .
N5 C27 1.386(8) .
C1 C2 1.373(8) .
C1 H1 0.9300 .
C2 C3 1.387(8) .
C2 H2 0.9300 .
C3 C4 1.392(8) .
C3 H3 0.9300 .
C4 C5 1.389(8) .
C4 H4 0.9300 .
C5 C6 1.486(8) .
C6 C7 1.390(8) .
C6 C11 1.424(8) .
C7 C8 1.363(9) .
C7 H7 0.9300 .
C8 C9 1.388(9) .
C8 H8 0.9300 .
C9 C10 1.401(9) .
C9 H9 0.9300 .
C10 C11 1.390(8) .
C10 H10 0.9300 .
C12 C13 1.381(9) .
C12 H12 0.9300 .
C13 C14 1.352(11) .
C13 H13 0.9300 .
C14 C15 1.376(10) .
C14 H14 0.9300 .
C15 C16 1.404(8) .
C15 H15 0.9300 .
C16 C17 1.450(8) .
C17 C22 1.398(8) .
C17 C18 1.412(8) .
C18 C19 1.373(10) .
C18 H18 0.9300 .
C19 C20 1.395(9) .
C19 H19 0.9300 .
C20 C21 1.389(8) .
C20 H20 0.9300 .
C21 C22 1.407(7) .
C21 H21 0.9300 .
C23 C24 1.224(15) .
C23 H23 0.9300 .
C24 C25 1.37(2) .
C24 H24 0.9300 .
C24 H25A 1.2350 .
C25A H25A 0.9841 .
C25 C26 1.41(2) .
C25 H25A 0.6576 .
C25 H25 0.9300 .
C26 C27 1.360(8) .
C26 H26 0.9300 .
C28 C29 1.44(3) .
C28 H28 0.9300 .
C29 C30 1.651(18) .
C29 H29 0.9300 .
C29A C30A 1.406(19) .
C29A H29A 0.9834 .
C30A H30A 0.9726 .
C30 H30 0.9300 .
C31 C36 1.383(7) .
C31 C32 1.398(7) .
C31 B1 1.652(8) .
C32 F1 1.365(6) .
C32 C33 1.367(8) .
C33 F2 1.347(6) .
C33 C34 1.382(9) .
C34 F3 1.350(6) .
C34 C35 1.367(9) .
C35 F4 1.338(7) .
C35 C36 1.388(8) .
C36 F5 1.360(6) .
C37 C38 1.390(7) .
C37 C42 1.390(7) .
C37 B1 1.654(8) .
C38 F6 1.356(6) .
C38 C39 1.370(8) .
C39 F7 1.343(7) .
C39 C40 1.385(9) .
C40 F8 1.340(7) .
C40 C41 1.367(9) .
C41 F9 1.351(7) .
C41 C42 1.385(8) .
C42 F10 1.357(6) .
C43 C44 1.391(8) .
C43 C48 1.393(8) .
C43 B1 1.658(8) .
C44 F11 1.354(7) .
C44 C45 1.390(8) .
C45 F12 1.347(7) .
C45 C46 1.371(9) .
C46 F13 1.346(6) .
C46 C47 1.368(9) .
C47 F14 1.349(7) .
C47 C48 1.384(8) .
C48 F15 1.355(6) .
C49 C54 1.389(8) .
C49 C50 1.390(8) .
C49 B1 1.640(8) .
C50 F16 1.342(7) .
C50 C51 1.400(9) .
C51 F17 1.350(8) .
C51 C52 1.356(11) .
C52 F18 1.358(7) .
C52 C53 1.362(10) .
C53 F19 1.350(8) .
C53 C54 1.387(8) .
C54 F20 1.353(7) .
C55 O1 1.349(8) .
C55 H55A 0.9600 .
C55 H55B 0.9600 .
C55 H55C 0.9600 .
O1 H1A 0.8200 .
C56 O2 1.359(9) .
C56 H56A 0.9600 .
C56 H56B 0.9600 .
C56 H56C 0.9600 .
O2 O2 1.59(4) 2_556
O2 H2A 0.85(2) .
C57 O3 1.356(9) .
C57 H57A 0.9600 .
C57 H57B 0.9600 .
C57 H57C 0.9600 .
O3 H3A 0.8200 .

loop_
_geom_torsion_atom_site_label_1
_geom_torsion_atom_site_label_2
_geom_torsion_atom_site_label_3
_geom_torsion_atom_site_label_4
_geom_torsion
_geom_torsion_site_symmetry_1
_geom_torsion_site_symmetry_2
_geom_torsion_site_symmetry_3
_geom_torsion_site_symmetry_4
C22 Ir1 N1 C1 88.9(5) . . . .
C11 Ir1 N1 C1 176.3(5) . . . .
N2 Ir1 N1 C1 123.5(13) . . . .
N4 Ir1 N1 C1 -9.8(5) . . . .
N3 Ir1 N1 C1 -86.2(5) . . . .
C22 Ir1 N1 C5 -85.1(4) . . . .
C11 Ir1 N1 C5 2.3(4) . . . .
N2 Ir1 N1 C5 -50.4(15) . . . .
N4 Ir1 N1 C5 176.2(4) . . . .
N3 Ir1 N1 C5 99.9(4) . . . .
C22 Ir1 N2 C12 -172.4(5) . . . .
C11 Ir1 N2 C12 100.4(5) . . . .
N1 Ir1 N2 C12 152.5(12) . . . .
N4 Ir1 N2 C12 -73.9(5) . . . .
N3 Ir1 N2 C12 2.2(5) . . . .
C22 Ir1 N2 C16 5.0(4) . . . .
C11 Ir1 N2 C16 -82.2(4) . . . .
N1 Ir1 N2 C16 -30.1(15) . . . .
N4 Ir1 N2 C16 103.5(4) . . . .
N3 Ir1 N2 C16 179.6(4) . . . .
C22 Ir1 N3 C23 132.2(15) . . . .
C11 Ir1 N3 C23 -9.2(6) . . . .
N2 Ir1 N3 C23 85.5(6) . . . .
N1 Ir1 N3 C23 -90.5(6) . . . .
N4 Ir1 N3 C23 174.1(6) . . . .
C22 Ir1 N3 C27 -46.9(17) . . . .
C11 Ir1 N3 C27 171.7(4) . . . .
N2 Ir1 N3 C27 -93.5(4) . . . .
N1 Ir1 N3 C27 90.4(4) . . . .
N4 Ir1 N3 C27 -5.0(4) . . . .
C22 Ir1 N4 C30 -1.2(6) . . . .
C11 Ir1 N4 C30 154.7(15) . . . .
N2 Ir1 N4 C30 -81.9(5) . . . .
N1 Ir1 N4 C30 92.3(5) . . . .
N3 Ir1 N4 C30 -176.3(6) . . . .
C22 Ir1 N4 N5 -179.7(4) . . . .
C11 Ir1 N4 N5 -23.8(18) . . . .
N2 Ir1 N4 N5 99.6(4) . . . .
N1 Ir1 N4 N5 -86.2(4) . . . .
N3 Ir1 N4 N5 5.2(4) . . . .
C30 N4 N5 C28 -0.6(8) . . . .
Ir1 N4 N5 C28 178.1(4) . . . .
C30 N4 N5 C27 176.4(5) . . . .
Ir1 N4 N5 C27 -4.9(6) . . . .
C5 N1 C1 C2 3.0(8) . . . .
Ir1 N1 C1 C2 -170.7(4) . . . .
N1 C1 C2 C3 -0.9(9) . . . .
C1 C2 C3 C4 -1.4(8) . . . .
C2 C3 C4 C5 1.5(9) . . . .
C1 N1 C5 C4 -2.8(8) . . . .
Ir1 N1 C5 C4 171.5(4) . . . .
C1 N1 C5 C6 -178.7(5) . . . .
Ir1 N1 C5 C6 -4.3(6) . . . .
C3 C4 C5 N1 0.6(8) . . . .
C3 C4 C5 C6 176.0(5) . . . .
N1 C5 C6 C7 -175.7(6) . . . .
C4 C5 C6 C7 8.7(9) . . . .
N1 C5 C6 C11 4.5(7) . . . .
C4 C5 C6 C11 -171.1(5) . . . .
C11 C6 C7 C8 -0.3(10) . . . .
C5 C6 C7 C8 180.0(6) . . . .
C6 C7 C8 C9 -0.1(11) . . . .
C7 C8 C9 C10 0.2(11) . . . .
C8 C9 C10 C11 0.2(10) . . . .
C9 C10 C11 C6 -0.6(9) . . . .
C9 C10 C11 Ir1 -177.1(5) . . . .
C7 C6 C11 C10 0.7(9) . . . .
C5 C6 C11 C10 -179.6(5) . . . .
C7 C6 C11 Ir1 177.7(5) . . . .
C5 C6 C11 Ir1 -2.6(6) . . . .
C22 Ir1 C11 C10 -90.2(6) . . . .
N2 Ir1 C11 C10 -9.5(6) . . . .
N1 Ir1 C11 C10 176.8(6) . . . .
N4 Ir1 C11 C10 113.6(16) . . . .
N3 Ir1 C11 C10 85.2(6) . . . .
C22 Ir1 C11 C6 93.2(4) . . . .
N2 Ir1 C11 C6 173.9(4) . . . .
N1 Ir1 C11 C6 0.2(4) . . . .
N4 Ir1 C11 C6 -63.0(18) . . . .
N3 Ir1 C11 C6 -91.4(4) . . . .
C16 N2 C12 C13 2.5(9) . . . .
Ir1 N2 C12 C13 179.8(5) . . . .
N2 C12 C13 C14 -0.7(11) . . . .
C12 C13 C14 C15 -0.6(11) . . . .
C13 C14 C15 C16 -0.1(11) . . . .
C12 N2 C16 C15 -3.1(9) . . . .
Ir1 N2 C16 C15 179.3(5) . . . .
C12 N2 C16 C17 174.4(5) . . . .
Ir1 N2 C16 C17 -3.3(6) . . . .
C14 C15 C16 N2 1.9(10) . . . .
C14 C15 C16 C17 -175.3(6) . . . .
N2 C16 C17 C22 -1.8(8) . . . .
C15 C16 C17 C22 175.5(6) . . . .
N2 C16 C17 C18 -177.9(6) . . . .
C15 C16 C17 C18 -0.7(10) . . . .
C22 C17 C18 C19 -1.0(9) . . . .
C16 C17 C18 C19 175.0(6) . . . .
C17 C18 C19 C20 -1.4(10) . . . .
C18 C19 C20 C21 2.5(10) . . . .
C19 C20 C21 C22 -1.1(9) . . . .
C18 C17 C22 C21 2.3(8) . . . .
C16 C17 C22 C21 -174.0(5) . . . .
C18 C17 C22 Ir1 -177.7(4) . . . .
C16 C17 C22 Ir1 6.0(6) . . . .
C20 C21 C22 C17 -1.2(8) . . . .
C20 C21 C22 Ir1 178.7(4) . . . .
C11 Ir1 C22 C17 88.6(4) . . . .
N2 Ir1 C22 C17 -6.0(4) . . . .
N1 Ir1 C22 C17 169.4(4) . . . .
N4 Ir1 C22 C17 -94.2(4) . . . .
N3 Ir1 C22 C17 -53.2(17) . . . .
C11 Ir1 C22 C21 -91.4(5) . . . .
N2 Ir1 C22 C21 174.0(5) . . . .
N1 Ir1 C22 C21 -10.6(5) . . . .
N4 Ir1 C22 C21 85.8(5) . . . .
N3 Ir1 C22 C21 126.8(15) . . . .
C27 N3 C23 C24 -0.7(14) . . . .
Ir1 N3 C23 C24 -179.8(11) . . . .
N3 C23 C24 C25 -1(2) . . . .
C23 C24 C25 C26 2(2) . . . .
C24 C25 C26 C27 -3(2) . . . .
C25 C26 C27 N3 0.8(13) . . . .
C25 C26 C27 N5 176.3(11) . . . .
C23 N3 C27 C26 0.7(8) . . . .
Ir1 N3 C27 C26 -180.0(4) . . . .
C23 N3 C27 N5 -175.1(5) . . . .
Ir1 N3 C27 N5 4.1(6) . . . .
C28 N5 C27 C26 1.6(10) . . . .
N4 N5 C27 C26 -175.0(6) . . . .
C28 N5 C27 N3 177.1(6) . . . .
N4 N5 C27 N3 0.5(8) . . . .
N4 N5 C28 C29 -0.6(12) . . . .
C27 N5 C28 C29 -177.2(11) . . . .
N5 C28 C29 C30 1.3(15) . . . .
N5 N4 C30 C29 1.3(10) . . . .
Ir1 N4 C30 C29 -177.2(9) . . . .
C28 C29 C30 N4 -1.6(15) . . . .
C36 C31 C32 F1 -178.7(4) . . . .
B1 C31 C32 F1 -5.8(7) . . . .
C36 C31 C32 C33 0.3(8) . . . .
B1 C31 C32 C33 173.2(5) . . . .
F1 C32 C33 F2 -1.4(8) . . . .
C31 C32 C33 F2 179.6(5) . . . .
F1 C32 C33 C34 178.0(5) . . . .
C31 C32 C33 C34 -1.1(9) . . . .
F2 C33 C34 F3 0.3(8) . . . .
C32 C33 C34 F3 -179.0(5) . . . .
F2 C33 C34 C35 -179.7(5) . . . .
C32 C33 C34 C35 0.9(9) . . . .
F3 C34 C35 F4 -0.4(9) . . . .
C33 C34 C35 F4 179.7(5) . . . .
F3 C34 C35 C36 179.9(5) . . . .
C33 C34 C35 C36 0.0(9) . . . .
C32 C31 C36 F5 179.2(5) . . . .
B1 C31 C36 F5 7.1(8) . . . .
C32 C31 C36 C35 0.7(8) . . . .
B1 C31 C36 C35 -171.5(5) . . . .
F4 C35 C36 F5 0.9(8) . . . .
C34 C35 C36 F5 -179.4(5) . . . .
F4 C35 C36 C31 179.5(5) . . . .
C34 C35 C36 C31 -0.8(9) . . . .
C42 C37 C38 F6 -178.1(5) . . . .
B1 C37 C38 F6 -4.9(8) . . . .
C42 C37 C38 C39 1.2(8) . . . .
B1 C37 C38 C39 174.4(5) . . . .
F6 C38 C39 F7 -2.4(9) . . . .
C37 C38 C39 F7 178.3(6) . . . .
F6 C38 C39 C40 178.6(5) . . . .
C37 C38 C39 C40 -0.7(10) . . . .
F7 C39 C40 F8 0.3(9) . . . .
C38 C39 C40 F8 179.3(6) . . . .
F7 C39 C40 C41 -179.3(6) . . . .
C38 C39 C40 C41 -0.3(9) . . . .
F8 C40 C41 F9 2.4(9) . . . .
C39 C40 C41 F9 -178.0(5) . . . .
F8 C40 C41 C42 -178.9(5) . . . .
C39 C40 C41 C42 0.7(9) . . . .
F9 C41 C42 F10 0.7(8) . . . .
C40 C41 C42 F10 -178.0(5) . . . .
F9 C41 C42 C37 178.5(5) . . . .
C40 C41 C42 C37 -0.2(9) . . . .
C38 C37 C42 F10 177.0(5) . . . .
B1 C37 C42 F10 4.5(8) . . . .
C38 C37 C42 C41 -0.7(8) . . . .
B1 C37 C42 C41 -173.1(5) . . . .
C48 C43 C44 F11 178.6(5) . . . .
B1 C43 C44 F11 5.1(7) . . . .
C48 C43 C44 C45 -1.2(8) . . . .
B1 C43 C44 C45 -174.7(5) . . . .
F11 C44 C45 F12 -0.5(8) . . . .
C43 C44 C45 F12 179.4(5) . . . .
F11 C44 C45 C46 178.9(5) . . . .
C43 C44 C45 C46 -1.2(9) . . . .
F12 C45 C46 F13 1.7(9) . . . .
C44 C45 C46 F13 -177.7(5) . . . .
F12 C45 C46 C47 -178.6(5) . . . .
C44 C45 C46 C47 2.0(9) . . . .
F13 C46 C47 F14 -1.6(9) . . . .
C45 C46 C47 F14 178.8(6) . . . .
F13 C46 C47 C48 179.4(5) . . . .
C45 C46 C47 C48 -0.2(9) . . . .
F14 C47 C48 F15 -1.8(8) . . . .
C46 C47 C48 F15 177.1(5) . . . .
F14 C47 C48 C43 178.5(5) . . . .
C46 C47 C48 C43 -2.5(9) . . . .
C44 C43 C48 F15 -176.6(5) . . . .
B1 C43 C48 F15 -3.8(9) . . . .
C44 C43 C48 C47 3.1(8) . . . .
B1 C43 C48 C47 175.9(5) . . . .
C54 C49 C50 F16 -177.2(5) . . . .
B1 C49 C50 F16 -4.7(9) . . . .
C54 C49 C50 C51 0.0(8) . . . .
B1 C49 C50 C51 172.5(6) . . . .
F16 C50 C51 F17 -2.6(9) . . . .
C49 C50 C51 F17 180.0(5) . . . .
F16 C50 C51 C52 178.6(6) . . . .
C49 C50 C51 C52 1.2(10) . . . .
F17 C51 C52 F18 2.6(9) . . . .
C50 C51 C52 F18 -178.7(5) . . . .
F17 C51 C52 C53 179.6(6) . . . .
C50 C51 C52 C53 -1.7(10) . . . .
C51 C52 C53 F19 -179.1(6) . . . .
F18 C52 C53 F19 -2.1(9) . . . .
C51 C52 C53 C54 0.9(9) . . . .
F18 C52 C53 C54 177.9(5) . . . .
F19 C53 C54 F20 0.8(8) . . . .
C52 C53 C54 F20 -179.2(5) . . . .
F19 C53 C54 C49 -179.6(5) . . . .
C52 C53 C54 C49 0.4(9) . . . .
C50 C49 C54 F20 178.8(5) . . . .
B1 C49 C54 F20 5.7(7) . . . .
C50 C49 C54 C53 -0.8(8) . . . .
B1 C49 C54 C53 -173.9(5) . . . .
C54 C49 B1 C31 -172.8(5) . . . .
C50 C49 B1 C31 15.1(8) . . . .
C54 C49 B1 C37 -58.1(6) . . . .
C50 C49 B1 C37 129.7(6) . . . .
C54 C49 B1 C43 63.6(6) . . . .
C50 C49 B1 C43 -108.5(6) . . . .
C36 C31 B1 C49 -129.6(6) . . . .
C32 C31 B1 C49 58.6(7) . . . .
C36 C31 B1 C37 108.9(6) . . . .
C32 C31 B1 C37 -62.8(6) . . . .
C36 C31 B1 C43 -13.0(8) . . . .
C32 C31 B1 C43 175.3(5) . . . .
C38 C37 B1 C49 173.1(5) . . . .
C42 C37 B1 C49 -14.8(8) . . . .
C38 C37 B1 C31 -64.8(6) . . . .
C42 C37 B1 C31 107.3(6) . . . .
C38 C37 B1 C43 57.9(6) . . . .
C42 C37 B1 C43 -130.0(6) . . . .
C44 C43 B1 C49 62.6(6) . . . .
C48 C43 B1 C49 -109.8(6) . . . .
C44 C43 B1 C31 -60.7(6) . . . .
C48 C43 B1 C31 126.8(6) . . . .
C44 C43 B1 C37 -175.8(5) . . . .
C48 C43 B1 C37 11.7(8) . . . .
